data_4338417
loop_
_publ_author_name
'Huai, Wen-Juan'
'Shen, Jin-Ni'
'Lin, Hua'
'Chen, Ling'
'Wu, Li-Ming'

_publ_section_title
;
 Electron-Deficient Telluride Cs3Cu20Te13 with Sodalite-Type Network:
 Syntheses, Structures, and Physical Properties.
;
_journal_issue 11
_journal_name_full 'Inorganic chemistry'
_journal_page_first 5575
_journal_page_last 5580
_journal_paper_doi 10.1021/ic500291v
_journal_volume 53
_journal_year 2014
_chemical_formula_moiety 'Cs3 Cu20 Te13'
_chemical_formula_sum 'Cs3 Cu20 Te13'
_chemical_formula_weight 3328.33
_chemical_name_systematic
; 
 ? 
;
_space_group_IT_number 202
_symmetry_cell_setting cubic
_symmetry_space_group_name_Hall '-F 2 2 3'
_symmetry_space_group_name_H-M 'F m -3'
_atom_sites_solution_primary direct
_atom_sites_solution_secondary difmap
_audit_creation_method SHELXL-97
_cell_angle_alpha 90.00
_cell_angle_beta 90.00
_cell_angle_gamma 90.00
_cell_formula_units_Z 4
_cell_length_a 14.7557(6)
_cell_length_b 14.7557(6)
_cell_length_c 14.7557(6)
_cell_measurement_reflns_used 2558
_cell_measurement_temperature 293(2)
_cell_measurement_theta_max 27.3542
_cell_measurement_theta_min 2.3908
_cell_volume 3212.8(2)
_computing_cell_refinement 'CrystalClear (Rigaku Inc., 2007)'
_computing_data_collection 'CrystalClear (Rigaku Inc., 2007)'
_computing_data_reduction 'CrystalClear (Rigaku Inc., 2007)'
_computing_molecular_graphics 'Bruker SHELXTL'
_computing_publication_material 'Bruker SHELXTL'
_computing_structure_refinement 'SHELXL-97 (Sheldrick, 1997)'
_computing_structure_solution 'SHELXS-97 (Sheldrick, 1990)'
_diffrn_ambient_temperature 293(2)
_diffrn_detector_area_resol_mean 28.5714
_diffrn_measured_fraction_theta_full 0.975
_diffrn_measured_fraction_theta_max 0.975
_diffrn_measurement_device_type Saturn724+
_diffrn_measurement_method CCD_Profile_fitting
_diffrn_radiation_monochromator graphite
_diffrn_radiation_source 'fine-focus sealed tube'
_diffrn_radiation_type MoK\a
_diffrn_radiation_wavelength 0.71073
_diffrn_reflns_av_R_equivalents 0.0479
_diffrn_reflns_av_sigmaI/netI 0.0171
_diffrn_reflns_limit_h_max 19
_diffrn_reflns_limit_h_min -19
_diffrn_reflns_limit_k_max 19
_diffrn_reflns_limit_k_min -13
_diffrn_reflns_limit_l_max 17
_diffrn_reflns_limit_l_min -19
_diffrn_reflns_number 6914
_diffrn_reflns_theta_full 27.35
_diffrn_reflns_theta_max 27.35
_diffrn_reflns_theta_min 3.91
_exptl_absorpt_coefficient_mu 27.841
_exptl_absorpt_correction_T_max 1.0000
_exptl_absorpt_correction_T_min 0.4520
_exptl_absorpt_correction_type multi-scan
_exptl_crystal_colour black
_exptl_crystal_density_diffrn 6.881
_exptl_crystal_density_method 'not measured'
_exptl_crystal_description block
_exptl_crystal_F_000 5684
_exptl_crystal_size_max 0.1000
_exptl_crystal_size_mid 0.0800
_exptl_crystal_size_min 0.0700
_refine_diff_density_max 3.520
_refine_diff_density_min -2.076
_refine_diff_density_rms 0.350
_refine_ls_extinction_method none
_refine_ls_goodness_of_fit_ref 1.075
_refine_ls_matrix_type full
_refine_ls_number_parameters 19
_refine_ls_number_reflns 345
_refine_ls_number_restraints 0
_refine_ls_restrained_S_all 1.075
_refine_ls_R_factor_all 0.0432
_refine_ls_R_factor_gt 0.0424
_refine_ls_shift/su_max 0.000
_refine_ls_shift/su_mean 0.000
_refine_ls_structure_factor_coef Fsqd
_refine_ls_weighting_details 'calc w=1/[\s^2^(Fo^2^)+(0.0672P)^2^+201.6913P] where P=(Fo^2^+2Fc^2^)/3'
_refine_ls_weighting_scheme calc
_refine_ls_wR_factor_gt 0.1198
_refine_ls_wR_factor_ref 0.1208
_reflns_number_gt 340
_reflns_number_total 345
_reflns_threshold_expression >2sigma(I)
_cod_data_source_file ic500291v_si_002.cif
_cod_data_source_block Cs3Cu20Te13
_cod_depositor_comments
;
The following automatic conversions were performed:

'_exptl_absorpt_correction_type' value 'Multi-scan' changed to
'multi-scan' according to
/usr/data/users/saulius/crontab/automatic-downloads/rss-feeds/ACS/lib/dictionaries/cif_core.dic
dictionary named 'cif_core.dic' version 2.4.2 from 2011-04-26.

Automatic conversion script
Id: cif_fix_values 2281 2013-09-26 08:29:07Z andrius 

 Adding full bibliography for 4338417.cif.
;
_cod_original_sg_symbol_H-M Fm-3
_cod_database_code 4338417

loop_
_symmetry_equiv_pos_as_xyz
'x, y, z'
'-x, -y, z'
'-x, y, -z'
'x, -y, -z'
'z, x, y'
'z, -x, -y'
'-z, -x, y'
'-z, x, -y'
'y, z, x'
'-y, z, -x'
'y, -z, -x'
'-y, -z, x'
'x, y+1/2, z+1/2'
'-x, -y+1/2, z+1/2'
'-x, y+1/2, -z+1/2'
'x, -y+1/2, -z+1/2'
'z, x+1/2, y+1/2'
'z, -x+1/2, -y+1/2'
'-z, -x+1/2, y+1/2'
'-z, x+1/2, -y+1/2'
'y, z+1/2, x+1/2'
'-y, z+1/2, -x+1/2'
'y, -z+1/2, -x+1/2'
'-y, -z+1/2, x+1/2'
'x+1/2, y, z+1/2'
'-x+1/2, -y, z+1/2'
'-x+1/2, y, -z+1/2'
'x+1/2, -y, -z+1/2'
'z+1/2, x, y+1/2'
'z+1/2, -x, -y+1/2'
'-z+1/2, -x, y+1/2'
'-z+1/2, x, -y+1/2'
'y+1/2, z, x+1/2'
'-y+1/2, z, -x+1/2'
'y+1/2, -z, -x+1/2'
'-y+1/2, -z, x+1/2'
'x+1/2, y+1/2, z'
'-x+1/2, -y+1/2, z'
'-x+1/2, y+1/2, -z'
'x+1/2, -y+1/2, -z'
'z+1/2, x+1/2, y'
'z+1/2, -x+1/2, -y'
'-z+1/2, -x+1/2, y'
'-z+1/2, x+1/2, -y'
'y+1/2, z+1/2, x'
'-y+1/2, z+1/2, -x'
'y+1/2, -z+1/2, -x'
'-y+1/2, -z+1/2, x'
'-x, -y, -z'
'x, y, -z'
'x, -y, z'
'-x, y, z'
'-z, -x, -y'
'-z, x, y'
'z, x, -y'
'z, -x, y'
'-y, -z, -x'
'y, -z, x'
'-y, z, x'
'y, z, -x'
'-x, -y+1/2, -z+1/2'
'x, y+1/2, -z+1/2'
'x, -y+1/2, z+1/2'
'-x, y+1/2, z+1/2'
'-z, -x+1/2, -y+1/2'
'-z, x+1/2, y+1/2'
'z, x+1/2, -y+1/2'
'z, -x+1/2, y+1/2'
'-y, -z+1/2, -x+1/2'
'y, -z+1/2, x+1/2'
'-y, z+1/2, x+1/2'
'y, z+1/2, -x+1/2'
'-x+1/2, -y, -z+1/2'
'x+1/2, y, -z+1/2'
'x+1/2, -y, z+1/2'
'-x+1/2, y, z+1/2'
'-z+1/2, -x, -y+1/2'
'-z+1/2, x, y+1/2'
'z+1/2, x, -y+1/2'
'z+1/2, -x, y+1/2'
'-y+1/2, -z, -x+1/2'
'y+1/2, -z, x+1/2'
'-y+1/2, z, x+1/2'
'y+1/2, z, -x+1/2'
'-x+1/2, -y+1/2, -z'
'x+1/2, y+1/2, -z'
'x+1/2, -y+1/2, z'
'-x+1/2, y+1/2, z'
'-z+1/2, -x+1/2, -y'
'-z+1/2, x+1/2, y'
'z+1/2, x+1/2, -y'
'z+1/2, -x+1/2, y'
'-y+1/2, -z+1/2, -x'
'y+1/2, -z+1/2, x'
'-y+1/2, z+1/2, x'
'y+1/2, z+1/2, -x'

loop_
_atom_site_label
_atom_site_type_symbol
_atom_site_fract_x
_atom_site_fract_y
_atom_site_fract_z
_atom_site_U_iso_or_equiv
_atom_site_adp_type
_atom_site_occupancy
_atom_site_symmetry_multiplicity
_atom_site_calc_flag
_atom_site_refinement_flags
Cs1 Cs 0.2500 0.2500 0.7500 0.0260(6) Uani 1 12 d S
Cs2 Cs 0.0000 0.5000 0.0000 0.0286(7) Uani 1 24 d S
Cu1 Cu 0.10311(8) 0.10311(8) 0.10311(8) 0.0321(6) Uani 1 3 d S
Cu2 Cu 0.0000 0.24695(10) 0.12615(11) 0.0270(6) Uani 1 2 d S
Te1 Te 0.12467(5) 0.25451(5) 0.0000 0.0176(4) Uani 1 2 d S
Te2 Te 0.0000 0.0000 0.0000 0.0201(6) Uani 1 24 d S

loop_
_atom_site_aniso_label
_atom_site_aniso_U_11
_atom_site_aniso_U_22
_atom_site_aniso_U_33
_atom_site_aniso_U_23
_atom_site_aniso_U_13
_atom_site_aniso_U_12
Cs1 0.0260(6) 0.0260(6) 0.0260(6) 0.000 0.000 0.000
Cs2 0.0286(7) 0.0286(7) 0.0286(7) 0.000 0.000 0.000
Cu1 0.0321(6) 0.0321(6) 0.0321(6) 0.0016(5) 0.0016(5) 0.0016(5)
Cu2 0.0336(10) 0.0264(9) 0.0211(9) -0.0021(5) 0.000 0.000
Te1 0.0228(5) 0.0131(5) 0.0170(5) 0.000 0.000 -0.0028(2)
Te2 0.0201(6) 0.0201(6) 0.0201(6) 0.000 0.000 0.000

loop_
_atom_type_symbol
_atom_type_description
_atom_type_scat_dispersion_real
_atom_type_scat_dispersion_imag
_atom_type_scat_source
Cu Cu 0.3201 1.2651 'International Tables Vol C Tables 4.2.6.8 and 6.1.1.4'
Te Te -0.5308 1.6751 'International Tables Vol C Tables 4.2.6.8 and 6.1.1.4'
Cs Cs -0.3680 2.1192 'International Tables Vol C Tables 4.2.6.8 and 6.1.1.4'

loop_
_geom_angle_atom_site_label_1
_geom_angle_atom_site_label_2
_geom_angle_atom_site_label_3
_geom_angle
_geom_angle_site_symmetry_1
_geom_angle_site_symmetry_3
Cu1 Cs1 Cu1 109.5 85_556 76
Cu1 Cs1 Cu1 109.5 85_556 50_556
Cu1 Cs1 Cu1 109.5 76 50_556
Cu1 Cs1 Cu1 109.5 85_556 63
Cu1 Cs1 Cu1 109.5 76 63
Cu1 Cs1 Cu1 109.5 50_556 63
Cu1 Cs1 Cu2 38.75(2) 85_556 93_556
Cu1 Cs1 Cu2 140.11(2) 76 93_556
Cu1 Cs1 Cu2 75.24(2) 50_556 93_556
Cu1 Cs1 Cu2 105.51(2) 63 93_556
Cu1 Cs1 Cu2 38.75(2) 85_556 89_556
Cu1 Cs1 Cu2 105.51(2) 76 89_556
Cu1 Cs1 Cu2 140.11(2) 50_556 89_556
Cu1 Cs1 Cu2 75.24(2) 63 89_556
Cu2 Cs1 Cu2 65.65(3) 93_556 89_556
Cu1 Cs1 Cu2 140.11(2) 85_556 34
Cu1 Cs1 Cu2 38.75(2) 76 34
Cu1 Cs1 Cu2 105.51(2) 50_556 34
Cu1 Cs1 Cu2 75.24(2) 63 34
Cu2 Cs1 Cu2 178.75(4) 93_556 34
Cu2 Cs1 Cu2 113.745(16) 89_556 34
Cu1 Cs1 Cu2 140.11(2) 85_556 6_556
Cu1 Cs1 Cu2 75.24(2) 76 6_556
Cu1 Cs1 Cu2 38.75(2) 50_556 6_556
Cu1 Cs1 Cu2 105.51(2) 63 6_556
Cu2 Cs1 Cu2 113.128(18) 93_556 6_556
Cu2 Cs1 Cu2 178.75(4) 89_556 6_556
Cu2 Cs1 Cu2 67.47(3) 34 6_556
Cu1 Cs1 Cu2 140.11(2) 85_556 14
Cu1 Cs1 Cu2 105.51(2) 76 14
Cu1 Cs1 Cu2 75.24(2) 50_556 14
Cu1 Cs1 Cu2 38.75(2) 63 14
Cu2 Cs1 Cu2 113.745(16) 93_556 14
Cu2 Cs1 Cu2 113.128(18) 89_556 14
Cu2 Cs1 Cu2 67.47(3) 34 14
Cu2 Cs1 Cu2 67.47(3) 6_556 14
Cu1 Cs1 Cu2 38.75(2) 85_556 85_556
Cu1 Cs1 Cu2 75.24(2) 76 85_556
Cu1 Cs1 Cu2 105.51(2) 50_556 85_556
Cu1 Cs1 Cu2 140.11(2) 63 85_556
Cu2 Cs1 Cu2 65.65(3) 93_556 85_556
Cu2 Cs1 Cu2 65.65(3) 89_556 85_556
Cu2 Cs1 Cu2 113.128(18) 34 85_556
Cu2 Cs1 Cu2 113.745(16) 6_556 85_556
Cu2 Cs1 Cu2 178.75(4) 14 85_556
Cu1 Cs1 Cu2 105.51(2) 85_556 70
Cu1 Cs1 Cu2 75.24(2) 76 70
Cu1 Cs1 Cu2 140.11(2) 50_556 70
Cu1 Cs1 Cu2 38.75(2) 63 70
Cu2 Cs1 Cu2 127.30(4) 93_556 70
Cu2 Cs1 Cu2 67.47(3) 89_556 70
Cu2 Cs1 Cu2 52.72(4) 34 70
Cu2 Cs1 Cu2 113.745(16) 6_556 70
Cu2 Cs1 Cu2 65.65(3) 14 70
Cu2 Cs1 Cu2 113.745(16) 85_556 70
Cu1 Cs1 Cu2 75.24(2) 85_556 17
Cu1 Cs1 Cu2 140.11(2) 76 17
Cu1 Cs1 Cu2 105.51(2) 50_556 17
Cu1 Cs1 Cu2 38.75(2) 63 17
Cu2 Cs1 Cu2 67.47(3) 93_556 17
Cu2 Cs1 Cu2 52.72(4) 89_556 17
Cu2 Cs1 Cu2 113.128(18) 34 17
Cu2 Cs1 Cu2 127.30(4) 6_556 17
Cu2 Cs1 Cu2 65.65(3) 14 17
Cu2 Cs1 Cu2 113.128(18) 85_556 17
Cu2 Cs1 Cu2 65.65(3) 70 17
Te1 Cs2 Te1 66.189(7) 95 67
Te1 Cs2 Te1 113.811(7) 95 3
Te1 Cs2 Te1 113.811(7) 67 3
Te1 Cs2 Te1 180.0 95 47_455
Te1 Cs2 Te1 113.811(7) 67 47_455
Te1 Cs2 Te1 66.189(7) 3 47_455
Te1 Cs2 Te1 113.811(7) 95 19_554
Te1 Cs2 Te1 180.000(9) 67 19_554
Te1 Cs2 Te1 66.189(7) 3 19_554
Te1 Cs2 Te1 66.189(7) 47_455 19_554
Te1 Cs2 Te1 66.189(7) 95 51_565
Te1 Cs2 Te1 66.189(7) 67 51_565
Te1 Cs2 Te1 180.0 3 51_565
Te1 Cs2 Te1 113.811(7) 47_455 51_565
Te1 Cs2 Te1 113.811(7) 19_554 51_565
Te1 Cs2 Te1 53.85(2) 95 93
Te1 Cs2 Te1 113.811(7) 67 93
Te1 Cs2 Te1 113.811(7) 3 93
Te1 Cs2 Te1 126.15(2) 47_455 93
Te1 Cs2 Te1 66.189(7) 19_554 93
Te1 Cs2 Te1 66.189(7) 51_565 93
Te1 Cs2 Te1 66.189(7) 95 65
Te1 Cs2 Te1 53.85(2) 67 65
Te1 Cs2 Te1 66.189(7) 3 65
Te1 Cs2 Te1 113.811(7) 47_455 65
Te1 Cs2 Te1 126.15(2) 19_554 65
Te1 Cs2 Te1 113.811(7) 51_565 65
Te1 Cs2 Te1 113.811(7) 93 65
Te1 Cs2 Te1 66.189(7) 95 .
Te1 Cs2 Te1 113.811(7) 67 .
Te1 Cs2 Te1 53.85(2) 3 .
Te1 Cs2 Te1 113.811(7) 47_455 .
Te1 Cs2 Te1 66.189(7) 19_554 .
Te1 Cs2 Te1 126.15(2) 51_565 .
Te1 Cs2 Te1 66.189(7) 93 .
Te1 Cs2 Te1 66.189(7) 65 .
Te1 Cs2 Te1 126.15(2) 95 45_455
Te1 Cs2 Te1 66.189(7) 67 45_455
Te1 Cs2 Te1 66.189(7) 3 45_455
Te1 Cs2 Te1 53.85(2) 47_455 45_455
Te1 Cs2 Te1 113.811(7) 19_554 45_455
Te1 Cs2 Te1 113.811(7) 51_565 45_455
Te1 Cs2 Te1 180.000(9) 93 45_455
Te1 Cs2 Te1 66.189(7) 65 45_455
Te1 Cs2 Te1 113.811(7) . 45_455
Te1 Cs2 Te1 113.811(7) 95 17_554
Te1 Cs2 Te1 126.15(2) 67 17_554
Te1 Cs2 Te1 113.811(7) 3 17_554
Te1 Cs2 Te1 66.189(7) 47_455 17_554
Te1 Cs2 Te1 53.85(2) 19_554 17_554
Te1 Cs2 Te1 66.189(7) 51_565 17_554
Te1 Cs2 Te1 66.189(7) 93 17_554
Te1 Cs2 Te1 180.00(2) 65 17_554
Te1 Cs2 Te1 113.811(7) . 17_554
Te1 Cs2 Te1 113.811(7) 45_455 17_554
Te1 Cs2 Te1 113.811(7) 95 49_565
Te1 Cs2 Te1 66.189(7) 67 49_565
Te1 Cs2 Te1 126.15(2) 3 49_565
Te1 Cs2 Te1 66.189(7) 47_455 49_565
Te1 Cs2 Te1 113.811(7) 19_554 49_565
Te1 Cs2 Te1 53.85(2) 51_565 49_565
Te1 Cs2 Te1 113.811(7) 93 49_565
Te1 Cs2 Te1 113.811(7) 65 49_565
Te1 Cs2 Te1 180.0 . 49_565
Te1 Cs2 Te1 66.189(7) 45_455 49_565
Te1 Cs2 Te1 66.189(7) 17_554 49_565
Cu2 Cu1 Cu2 115.86(3) . 9
Cu2 Cu1 Cu2 115.86(3) . 5
Cu2 Cu1 Cu2 115.86(3) 9 5
Cu2 Cu1 Te2 101.91(5) . .
Cu2 Cu1 Te2 101.91(5) 9 .
Cu2 Cu1 Te2 101.91(5) 5 .
Cu2 Cu1 Te1 58.54(3) . .
Cu2 Cu1 Te1 58.45(4) 9 .
Cu2 Cu1 Te1 155.46(9) 5 .
Te2 Cu1 Te1 102.63(5) . .
Cu2 Cu1 Te1 155.46(9) . 9
Cu2 Cu1 Te1 58.54(3) 9 9
Cu2 Cu1 Te1 58.45(4) 5 9
Te2 Cu1 Te1 102.63(5) . 9
Te1 Cu1 Te1 115.36(3) . 9
Cu2 Cu1 Te1 58.45(4) . 5
Cu2 Cu1 Te1 155.46(9) 9 5
Cu2 Cu1 Te1 58.54(3) 5 5
Te2 Cu1 Te1 102.63(5) . 5
Te1 Cu1 Te1 115.36(3) . 5
Te1 Cu1 Te1 115.36(3) 9 5
Cu2 Cu1 Cu1 143.70(4) . 51
Cu2 Cu1 Cu1 97.42(4) 9 51
Cu2 Cu1 Cu1 54.71(4) 5 51
Te2 Cu1 Cu1 54.7 . 51
Te1 Cu1 Cu1 145.17(3) . 51
Te1 Cu1 Cu1 56.01(4) 9 51
Te1 Cu1 Cu1 96.71(3) 5 51
Cu2 Cu1 Cu1 54.71(4) . 52
Cu2 Cu1 Cu1 143.70(4) 9 52
Cu2 Cu1 Cu1 97.42(4) 5 52
Te2 Cu1 Cu1 54.7 . 52
Te1 Cu1 Cu1 96.71(3) . 52
Te1 Cu1 Cu1 145.17(3) 9 52
Te1 Cu1 Cu1 56.01(4) 5 52
Cu1 Cu1 Cu1 90.0 51 52
Cu2 Cu1 Cu1 97.42(4) . 50
Cu2 Cu1 Cu1 54.71(4) 9 50
Cu2 Cu1 Cu1 143.70(4) 5 50
Te2 Cu1 Cu1 54.7 . 50
Te1 Cu1 Cu1 56.01(4) . 50
Te1 Cu1 Cu1 96.71(3) 9 50
Te1 Cu1 Cu1 145.17(3) 5 50
Cu1 Cu1 Cu1 90.0 51 50
Cu1 Cu1 Cu1 90.0 52 50
Cu2 Cu1 Cs1 78.09(5) . 85_556
Cu2 Cu1 Cs1 78.09(5) 9 85_556
Cu2 Cu1 Cs1 78.09(5) 5 85_556
Te2 Cu1 Cs1 180.00(11) . 85_556
Te1 Cu1 Cs1 77.37(5) . 85_556
Te1 Cu1 Cs1 77.37(5) 9 85_556
Te1 Cu1 Cs1 77.37(5) 5 85_556
Cu1 Cu1 Cs1 125.3 51 85_556
Cu1 Cu1 Cs1 125.3 52 85_556
Cu1 Cu1 Cs1 125.3 50 85_556
Te1 Cu2 Te1 90.70(6) 65 5
Te1 Cu2 Te1 116.92(5) 65 3
Te1 Cu2 Te1 122.95(4) 5 3
Te1 Cu2 Te1 116.92(5) 65 .
Te1 Cu2 Te1 122.95(4) 5 .
Te1 Cu2 Te1 89.22(6) 3 .
Te1 Cu2 Cu1 132.70(6) 65 52
Te1 Cu2 Cu1 62.46(3) 5 52
Te1 Cu2 Cu1 62.41(3) 3 52
Te1 Cu2 Cu1 110.38(7) . 52
Te1 Cu2 Cu1 132.70(6) 65 .
Te1 Cu2 Cu1 62.46(3) 5 .
Te1 Cu2 Cu1 110.38(7) 3 .
Te1 Cu2 Cu1 62.41(3) . .
Cu1 Cu2 Cu1 70.58(9) 52 .
Te1 Cu2 Cs1 71.93(2) 65 85_556
Te1 Cu2 Cs1 71.71(3) 5 85_556
Te1 Cu2 Cs1 160.78(5) 3 85_556
Te1 Cu2 Cs1 71.681(14) . 85_556
Cu1 Cu2 Cs1 125.72(5) 52 85_556
Cu1 Cu2 Cs1 63.16(5) . 85_556
Te1 Cu2 Cs1 71.93(2) 65 25_454
Te1 Cu2 Cs1 71.71(3) 5 25_454
Te1 Cu2 Cs1 71.681(14) 3 25_454
Te1 Cu2 Cs1 160.78(5) . 25_454
Cu1 Cu2 Cs1 63.16(5) 52 25_454
Cu1 Cu2 Cs1 125.72(5) . 25_454
Cs1 Cu2 Cs1 127.28(4) 85_556 25_454
Te1 Cu2 Cs2 69.41(4) 65 .
Te1 Cu2 Cs2 160.11(6) 5 .
Te1 Cu2 Cs2 69.20(4) 3 .
Te1 Cu2 Cs2 69.20(4) . .
Cu1 Cu2 Cs2 131.58(4) 52 .
Cu1 Cu2 Cs2 131.58(4) . .
Cs1 Cu2 Cs2 100.85(2) 85_556 .
Cs1 Cu2 Cs2 100.85(2) 25_454 .
Cu2 Te1 Cu2 89.30(6) 93 9
Cu2 Te1 Cu2 122.91(4) 93 50
Cu2 Te1 Cu2 116.97(5) 9 50
Cu2 Te1 Cu2 122.91(4) 93 .
Cu2 Te1 Cu2 116.97(5) 9 .
Cu2 Te1 Cu2 90.57(6) 50 .
Cu2 Te1 Cu1 130.13(5) 93 50
Cu2 Te1 Cu1 59.09(3) 9 50
Cu2 Te1 Cu1 59.05(3) 50 50
Cu2 Te1 Cu1 106.27(6) . 50
Cu2 Te1 Cu1 130.13(5) 93 .
Cu2 Te1 Cu1 59.09(3) 9 .
Cu2 Te1 Cu1 106.27(6) 50 .
Cu2 Te1 Cu1 59.05(3) . .
Cu1 Te1 Cu1 67.98(8) 50 .
Cu2 Te1 Cs2 74.01(4) 93 .
Cu2 Te1 Cs2 163.31(5) 9 .
Cu2 Te1 Cs2 73.74(4) 50 .
Cu2 Te1 Cs2 73.74(4) . .
Cu1 Te1 Cs2 132.76(2) 50 .
Cu1 Te1 Cs2 132.76(2) . .
Cu2 Te1 Cs1 71.506(18) 93 85_556
Cu2 Te1 Cs1 71.292(17) 9 85_556
Cu2 Te1 Cs1 161.66(4) 50 85_556
Cu2 Te1 Cs1 71.27(3) . 85_556
Cu1 Te1 Cs1 122.61(3) 50 85_556
Cu1 Te1 Cs1 62.58(4) . 85_556
Cs2 Te1 Cs1 102.548(10) . 85_556
Cu2 Te1 Cs1 71.506(18) 93 1_554
Cu2 Te1 Cs1 71.292(17) 9 1_554
Cu2 Te1 Cs1 71.27(3) 50 1_554
Cu2 Te1 Cs1 161.66(4) . 1_554
Cu1 Te1 Cs1 62.58(4) 50 1_554
Cu1 Te1 Cs1 122.61(3) . 1_554
Cs2 Te1 Cs1 102.548(10) . 1_554
Cs1 Te1 Cs1 126.72(2) 85_556 1_554
Cu1 Te2 Cu1 180.00(13) . 49
Cu1 Te2 Cu1 70.5 . 52
Cu1 Te2 Cu1 109.5 49 52
Cu1 Te2 Cu1 70.5 . 51
Cu1 Te2 Cu1 109.5 49 51
Cu1 Te2 Cu1 109.5 52 51
Cu1 Te2 Cu1 70.5 . 50
Cu1 Te2 Cu1 109.5 49 50
Cu1 Te2 Cu1 109.5 52 50
Cu1 Te2 Cu1 109.5 51 50
Cu1 Te2 Cu1 109.5 . 2
Cu1 Te2 Cu1 70.5 49 2
Cu1 Te2 Cu1 70.5 52 2
Cu1 Te2 Cu1 70.5 51 2
Cu1 Te2 Cu1 180.00(9) 50 2
Cu1 Te2 Cu1 109.5 . 3
Cu1 Te2 Cu1 70.5 49 3
Cu1 Te2 Cu1 70.5 52 3
Cu1 Te2 Cu1 180.00(13) 51 3
Cu1 Te2 Cu1 70.5 50 3
Cu1 Te2 Cu1 109.5 2 3
Cu1 Te2 Cu1 109.5 . 4
Cu1 Te2 Cu1 70.5 49 4
Cu1 Te2 Cu1 180.00(13) 52 4
Cu1 Te2 Cu1 70.5 51 4
Cu1 Te2 Cu1 70.5 50 4
Cu1 Te2 Cu1 109.5 2 4
Cu1 Te2 Cu1 109.5 3 4

loop_
_geom_bond_atom_site_label_1
_geom_bond_atom_site_label_2
_geom_bond_distance
_geom_bond_site_symmetry_2
Cs1 Cu1 3.754(2) 85_556
Cs1 Cu1 3.754(2) 76
Cs1 Cu1 3.754(2) 50_556
Cs1 Cu1 3.754(2) 63
Cs1 Cu2 4.1170(8) 93_556
Cs1 Cu2 4.1170(8) 89_556
Cs1 Cu2 4.1170(8) 34
Cs1 Cu2 4.1170(8) 6_556
Cs1 Cu2 4.1170(8) 14
Cs1 Cu2 4.1170(8) 85_556
Cs1 Cu2 4.1170(8) 70
Cs1 Cu2 4.1170(8) 17
Cs2 Te1 4.0628(7) 95
Cs2 Te1 4.0628(7) 67
Cs2 Te1 4.0628(7) 3
Cs2 Te1 4.0628(7) 47_455
Cs2 Te1 4.0628(7) 19_554
Cs2 Te1 4.0628(7) 51_565
Cs2 Te1 4.0628(7) 93
Cs2 Te1 4.0628(7) 65
Cs2 Te1 4.0628(7) .
Cs2 Te1 4.0628(7) 45_455
Cs2 Te1 4.0628(7) 17_554
Cs2 Te1 4.0628(7) 49_565
Cu1 Cu2 2.6335(13) .
Cu1 Cu2 2.6335(13) 9
Cu1 Cu2 2.6335(13) 5
Cu1 Te2 2.635(2) .
Cu1 Te1 2.7215(7) .
Cu1 Te1 2.7215(7) 9
Cu1 Te1 2.7215(7) 5
Cu1 Cu1 3.043(2) 51
Cu1 Cu1 3.043(2) 52
Cu1 Cu1 3.043(2) 50
Cu1 Cs1 3.754(2) 85_556
Cu2 Te1 2.5863(16) 65
Cu2 Te1 2.6159(16) 5
Cu2 Te1 2.6195(12) 3
Cu2 Te1 2.6195(12) .
Cu2 Cu1 2.6335(13) 52
Cu2 Cs1 4.1170(8) 85_556
Cu2 Cs1 4.1170(8) 25_454
Te1 Cu2 2.5863(16) 93
Te1 Cu2 2.6159(16) 9
Te1 Cu2 2.6195(12) 50
Te1 Cu1 2.7215(7) 50
Te1 Cs1 4.1270(4) 85_556
Te1 Cs1 4.1270(4) 1_554
Te2 Cu1 2.635(2) 49
Te2 Cu1 2.635(2) 52
Te2 Cu1 2.635(2) 51
Te2 Cu1 2.635(2) 50
Te2 Cu1 2.635(2) 2
Te2 Cu1 2.635(2) 3
Te2 Cu1 2.635(2) 4
